data_7704584
loop_
_publ_author_name
'Pham, Son Q. T.'
'Richardson, Christopher'
'Kelso, Celine'
'Willis, Anthony C.'
'Ralph, Stephen F.'

_publ_section_title
;
 The effect of isomerism and other structural variations on the
 G-quadruplex DNA-binding properties of some nickel Schiff base complexes.
;
_journal_issue 30
_journal_name_full 'Dalton transactions (Cambridge, England : 2003)'
_journal_page_first 10360
_journal_page_last 10379
_journal_paper_doi 10.1039/d0dt01370f
_journal_volume 49
_journal_year 2020
_chemical_compound_source ' from U of Wollongong'
_chemical_formula_moiety 'C28 H22 N2 Ni O4, 2(C2 H6 O S)'
_chemical_formula_sum 'C32 H34 N2 Ni O6 S2'
_chemical_formula_weight 665.47
_space_group_IT_number 14
_space_group_name_Hall '-P 2ybc'
_space_group_name_H-M_alt 'P 1 21/c 1'
_symmetry_cell_setting monoclinic
_symmetry_space_group_name_Hall '-P 2ybc'
_symmetry_space_group_name_H-M 'P 1 21/c 1'
_atom_sites_solution_hydrogens difmap
_atom_sites_solution_primary direct
_audit_creation_date 17-01-31
_audit_creation_method CRYSTALS_ver_14.40
_audit_update_record
;
2020-03-05 deposited with the CCDC.	2020-06-02 downloaded from the CCDC.
;
_cell_angle_alpha 90
_cell_angle_beta 107.3576(11)
_cell_angle_gamma 90
_cell_formula_units_Z 4
_cell_length_a 13.1465(1)
_cell_length_b 14.9679(1)
_cell_length_c 16.4141(2)
_cell_measurement_reflns_used 20116
_cell_measurement_temperature 150
_cell_measurement_theta_max 74
_cell_measurement_theta_min 4
_cell_volume 3082.81(5)
_computing_cell_refinement 'CrysAlisPro 1.171.38.43 (Rigaku OD, 2016)'
_computing_data_collection 'CrysAlisPro 1.171.38.43 (Rigaku OD, 2016)'
_computing_data_reduction 'CrysAlisPro 1.171.38.43 (Rigaku OD, 2016)'
_computing_molecular_graphics 'PLATON (Spek, 2008)'
_computing_publication_material 'CRYSTALS (Betteridge et al., 2003)'
_computing_structure_refinement 'CRYSTALS (Betteridge et al., 2003)'
_computing_structure_solution 'SIR92 (Altomare et al., 1994)'
_diffrn_ambient_environment N~2~
_diffrn_ambient_temperature 150
_diffrn_detector 'CCD plate'
_diffrn_detector_type EosS2
_diffrn_measured_fraction_theta_full 1.000
_diffrn_measured_fraction_theta_max 0.993
_diffrn_measurement_device 'four-circle diffractometer'
_diffrn_measurement_device_type 'SuperNova, Dual, Cu at zero, EosS2'
_diffrn_measurement_method '\w scans'
_diffrn_radiation_monochromator mirror
_diffrn_radiation_probe x-ray
_diffrn_radiation_type 'Cu K\a'
_diffrn_radiation_wavelength 1.54184
_diffrn_reflns_av_R_equivalents 0.037
_diffrn_reflns_av_sigmaI/netI 0.0429
_diffrn_reflns_limit_h_max 16
_diffrn_reflns_limit_h_min -16
_diffrn_reflns_limit_k_max 18
_diffrn_reflns_limit_k_min -18
_diffrn_reflns_limit_l_max 16
_diffrn_reflns_limit_l_min -20
_diffrn_reflns_number 35398
_diffrn_reflns_theta_full 72.813
_diffrn_reflns_theta_max 74.016
_diffrn_reflns_theta_min 3.522
_diffrn_source 'micro-focus sealed X-ray tube'
_diffrn_source_type 'SuperNova (Cu) X-ray Source'
_diffrn_standards_number 0
_exptl_absorpt_coefficient_mu 2.565
_exptl_absorpt_correction_T_max 0.91
_exptl_absorpt_correction_T_min 0.56
_exptl_absorpt_correction_type multi-scan
_exptl_absorpt_process_details
;
CrysAlisPro version 1.171.38.43 (Rigaku Oxford Diffraction, 2016)
(Release 29 April 2016; compiled 27 May 2016,16:53)
Empirical absorption correction using spherical harmonics,
 implemented in SCALE3 ABSPACK scaling algorithm.
;
_exptl_crystal_colour orange
_exptl_crystal_density_diffrn 1.434
_exptl_crystal_density_method 'not measured'
_exptl_crystal_description plate
_exptl_crystal_F_000 1392
_exptl_crystal_size_max 0.369
_exptl_crystal_size_mid 0.217
_exptl_crystal_size_min 0.036
_refine_diff_density_max 1.21
_refine_diff_density_min -0.54
_refine_ls_extinction_method None
_refine_ls_goodness_of_fit_ref 0.9963
_refine_ls_hydrogen_treatment mixed
_refine_ls_matrix_type full
_refine_ls_number_parameters 394
_refine_ls_number_reflns 6213
_refine_ls_number_restraints 0
_refine_ls_R_factor_all 0.0381
_refine_ls_R_factor_gt 0.0362
_refine_ls_shift/su_max 0.0015379
_refine_ls_shift/su_mean 0.0000795
_refine_ls_structure_factor_coef Fsqd
_refine_ls_weighting_details
;
 Method= Modified Sheldrick 
 w=1/[\s^2^(F^2^) + ( 0.06P)^2^ + 2.61P] 
 ,where P=(max(Fo^2^,0) + 2Fc^2^)/3 
;
_refine_ls_weighting_scheme calc
_refine_ls_wR_factor_all 0.0993
_refine_ls_wR_factor_gt 0.0974
_refine_ls_wR_factor_ref 0.0993
_reflns_limit_h_max 15
_reflns_limit_h_min -16
_reflns_limit_k_max 18
_reflns_limit_k_min 0
_reflns_limit_l_max 20
_reflns_limit_l_min 0
_reflns_number_gt 5834
_reflns_number_total 6213
_reflns_threshold_expression I>2.0\s(I)
_oxford_diffrn_Wilson_B_factor 1.80
_oxford_diffrn_Wilson_scale 0.14
_oxford_refine_ls_r_factor_ref 0.0381
_oxford_refine_ls_scale 2.82(2)
_oxford_reflns_number_all 6213
_oxford_reflns_threshold_expression_ref I>-10.0\s(I)
_oxford_structure_analysis_title 'Z:\ral1706SNQ\Tony_ral1706SNQ_da At 15:25 on'
_cod_data_source_file d0dt01370f2.cif
_cod_data_source_block ral1706SNQ
_cod_depositor_comments
;Adding full bibliography for 7704580--7704587.cif.

 Adding full bibliography for 7704580--7704587.cif.
;
_cod_original_sg_symbol_H-M 'P 1 21/c 1 '
_cod_original_formula_sum 'C32 H34 N2 Ni1 O6 S2'
_cod_database_code 7704584
_oxdiff_exptl_absorpt_empirical_details
;
Empirical correction (ABSPACK) includes:
- Absorption correction using spherical harmonics
- Frame scaling
;

loop_
_symmetry_equiv_pos_as_xyz
x,y,z
-x,-y,-z
-x,y+1/2,-z+1/2
x,-y+1/2,z+1/2

loop_
_atom_site_label
_atom_site_type_symbol
_atom_site_fract_x
_atom_site_fract_y
_atom_site_fract_z
_atom_site_U_iso_or_equiv
_atom_site_occupancy
_atom_site_adp_type
_atom_site_refinement_flags_posn
_atom_site_refinement_flags_adp
_atom_site_refinement_flags_occupancy
_atom_site_disorder_assembly
_atom_site_disorder_group
_atom_site_attached_hydrogens
Ni1 Ni 0.49841(2) 0.109413(18) 0.608626(16) 0.0141 1.0000 Uani . . . . . .
S1 S 0.44915(4) 0.45365(3) 0.63060(3) 0.0283 1.0000 Uani . . . . . .
S2 S 0.11779(5) 0.55984(3) 0.45005(3) 0.0348 1.0000 Uani . . . . . .
O1 O 0.46052(9) 0.09828(8) 0.70708(7) 0.0191 1.0000 Uani . . . . . .
O2 O 0.63238(9) 0.07784(8) 0.67513(7) 0.0193 1.0000 Uani . . . . . .
O3 O 0.19248(11) 0.32078(9) 0.50553(9) 0.0268 1.0000 Uani . . . . . .
O4 O 0.63100(11) 0.31240(9) 0.45583(8) 0.0264 1.0000 Uani . . . . . .
O5 O 0.36930(14) 0.51506(10) 0.57163(10) 0.0439 1.0000 Uani . . . . . .
O6 O 0.08515(13) 0.46293(11) 0.43658(12) 0.0480 1.0000 Uani . . . . . .
N1 N 0.36004(11) 0.13182(9) 0.54114(8) 0.0154 1.0000 Uani . . . . . .
N2 N 0.54114(11) 0.12921(9) 0.51221(8) 0.0155 1.0000 Uani . . . . . .
C1 C 0.37479(13) 0.13217(11) 0.71989(10) 0.0172 1.0000 Uani . . . . . .
C2 C 0.37087(14) 0.13688(12) 0.80532(11) 0.0222 1.0000 Uani . . . . . .
C3 C 0.28410(15) 0.17140(13) 0.82472(11) 0.0249 1.0000 Uani . . . . . .
C4 C 0.19647(15) 0.20446(14) 0.76058(12) 0.0271 1.0000 Uani . . . . . .
C5 C 0.19772(14) 0.19954(13) 0.67749(11) 0.0234 1.0000 Uani . . . . . .
C6 C 0.28436(13) 0.16302(11) 0.65459(10) 0.0171 1.0000 Uani . . . . . .
C7 C 0.27708(13) 0.15381(11) 0.56494(10) 0.0162 1.0000 Uani . . . . . .
C8 C 0.35007(13) 0.11563(11) 0.45046(10) 0.0182 1.0000 Uani . . . . . .
C9 C 0.45130(13) 0.14896(12) 0.43532(10) 0.0199 1.0000 Uani . . . . . .
C10 C 0.63805(13) 0.13776(10) 0.50756(10) 0.0160 1.0000 Uani . . . . . .
C11 C 0.73157(13) 0.12390(11) 0.58024(10) 0.0171 1.0000 Uani . . . . . .
C12 C 0.83395(14) 0.13950(12) 0.57149(12) 0.0230 1.0000 Uani . . . . . .
C13 C 0.92508(15) 0.12474(13) 0.63796(13) 0.0277 1.0000 Uani . . . . . .
C14 C 0.91662(14) 0.09306(13) 0.71559(12) 0.0266 1.0000 Uani . . . . . .
C15 C 0.81863(14) 0.07721(13) 0.72663(11) 0.0238 1.0000 Uani . . . . . .
C16 C 0.72305(13) 0.09290(11) 0.65956(10) 0.0177 1.0000 Uani . . . . . .
C17 C 0.16960(13) 0.16505(12) 0.50035(10) 0.0184 1.0000 Uani . . . . . .
C18 C 0.12958(13) 0.24965(12) 0.47342(11) 0.0198 1.0000 Uani . . . . . .
C19 C 0.02729(14) 0.25876(14) 0.41580(12) 0.0269 1.0000 Uani . . . . . .
C20 C -0.03327(15) 0.18319(16) 0.38604(13) 0.0346 1.0000 Uani . . . . . .
C21 C 0.00597(16) 0.09915(15) 0.41194(14) 0.0343 1.0000 Uani . . . . . .
C22 C 0.10753(15) 0.08995(13) 0.46945(13) 0.0273 1.0000 Uani . . . . . .
C23 C 0.65397(13) 0.16255(11) 0.42383(10) 0.0173 1.0000 Uani . . . . . .
C24 C 0.64806(13) 0.25236(12) 0.39962(11) 0.0194 1.0000 Uani . . . . . .
C25 C 0.65905(14) 0.27618(13) 0.32061(11) 0.0233 1.0000 Uani . . . . . .
C26 C 0.67574(14) 0.21046(13) 0.26668(11) 0.0246 1.0000 Uani . . . . . .
C27 C 0.68224(14) 0.12103(13) 0.29031(11) 0.0241 1.0000 Uani . . . . . .
C28 C 0.67164(14) 0.09738(12) 0.36891(11) 0.0209 1.0000 Uani . . . . . .
C29 C 0.45647(17) 0.35921(15) 0.56675(13) 0.0338 1.0000 Uani . . . . . .
C30 C 0.3808(2) 0.40245(15) 0.69652(13) 0.0375 1.0000 Uani . . . . . .
C31 C 0.2026(2) 0.5773(2) 0.38594(16) 0.0481 1.0000 Uani . . . . . .
C32 C 0.0046(2) 0.61873(17) 0.38560(19) 0.0493 1.0000 Uani . . . . . .
H3 H 0.160(2) 0.3704(19) 0.4883(17) 0.0414 1.0000 Uiso . . . . . .
H4 H 0.630(2) 0.3618(19) 0.4398(17) 0.0408 1.0000 Uiso . . . . . .
H21 H 0.4292 0.1155 0.8471 0.0273 1.0000 Uiso R . . . . .
H31 H 0.2839 0.1727 0.8821 0.0295 1.0000 Uiso R . . . . .
H41 H 0.1383 0.2298 0.7745 0.0323 1.0000 Uiso R . . . . .
H51 H 0.1395 0.2206 0.6350 0.0280 1.0000 Uiso R . . . . .
H81 H 0.3414 0.0523 0.4400 0.0214 1.0000 Uiso R . . . . .
H82 H 0.2884 0.1460 0.4131 0.0212 1.0000 Uiso R . . . . .
H91 H 0.4483 0.2131 0.4261 0.0242 1.0000 Uiso R . . . . .
H92 H 0.4619 0.1208 0.3862 0.0243 1.0000 Uiso R . . . . .
H121 H 0.8399 0.1616 0.5202 0.0273 1.0000 Uiso R . . . . .
H131 H 0.9918 0.1359 0.6315 0.0339 1.0000 Uiso R . . . . .
H141 H 0.9770 0.0822 0.7599 0.0314 1.0000 Uiso R . . . . .
H151 H 0.8131 0.0556 0.7790 0.0278 1.0000 Uiso R . . . . .
H191 H 0.0008 0.3157 0.3973 0.0324 1.0000 Uiso R . . . . .
H201 H -0.1016 0.1900 0.3488 0.0421 1.0000 Uiso R . . . . .
H211 H -0.0339 0.0482 0.3918 0.0410 1.0000 Uiso R . . . . .
H221 H 0.1368 0.0310 0.4909 0.0295 1.0000 Uiso R . . . . .
H251 H 0.6551 0.3355 0.3056 0.0280 1.0000 Uiso R . . . . .
H261 H 0.6815 0.2269 0.2136 0.0304 1.0000 Uiso R . . . . .
H271 H 0.6943 0.0778 0.2543 0.0296 1.0000 Uiso R . . . . .
H281 H 0.6746 0.0364 0.3858 0.0230 1.0000 Uiso R . . . . .
H291 H 0.4924 0.3777 0.5269 0.0513 1.0000 Uiso R . . . . .
H292 H 0.4982 0.3155 0.6034 0.0515 1.0000 Uiso R . . . . .
H293 H 0.3856 0.3371 0.5394 0.0502 1.0000 Uiso R . . . . .
H301 H 0.3683 0.4464 0.7345 0.0563 1.0000 Uiso R . . . . .
H302 H 0.4239 0.3542 0.7276 0.0565 1.0000 Uiso R . . . . .
H303 H 0.3139 0.3798 0.6609 0.0551 1.0000 Uiso R . . . . .
H311 H 0.2656 0.5425 0.4076 0.0715 1.0000 Uiso R . . . . .
H312 H 0.2216 0.6404 0.3877 0.0720 1.0000 Uiso R . . . . .
H313 H 0.1642 0.5595 0.3296 0.0719 1.0000 Uiso R . . . . .
H321 H -0.0550 0.6108 0.4089 0.0737 1.0000 Uiso R . . . . .
H322 H 0.0219 0.6823 0.3856 0.0738 1.0000 Uiso R . . . . .
H323 H -0.0136 0.5954 0.3263 0.0737 1.0000 Uiso R . . . . .

loop_
_atom_site_aniso_label
_atom_site_aniso_U_11
_atom_site_aniso_U_22
_atom_site_aniso_U_33
_atom_site_aniso_U_23
_atom_site_aniso_U_13
_atom_site_aniso_U_12
Ni1 0.01521(15) 0.01661(15) 0.00958(14) 0.00119(10) 0.00249(11) 0.00156(10)
S1 0.0335(3) 0.0204(2) 0.0255(2) -0.00192(17) 0.00033(19) -0.00376(18)
S2 0.0436(3) 0.0283(3) 0.0339(3) 0.00322(19) 0.0136(2) 0.0013(2)
O1 0.0192(6) 0.0250(6) 0.0132(5) 0.0027(4) 0.0051(4) 0.0045(5)
O2 0.0191(6) 0.0258(6) 0.0128(5) 0.0026(4) 0.0042(4) 0.0043(5)
O3 0.0259(7) 0.0213(6) 0.0297(7) 0.0038(5) 0.0032(5) -0.0004(5)
O4 0.0389(8) 0.0184(6) 0.0254(7) 0.0015(5) 0.0147(6) 0.0020(6)
O5 0.0599(10) 0.0214(7) 0.0379(8) 0.0058(6) -0.0043(7) 0.0048(7)
O6 0.0428(9) 0.0246(8) 0.0684(12) 0.0113(7) 0.0040(8) 0.0034(7)
N1 0.0182(6) 0.0151(6) 0.0123(6) 0.0003(5) 0.0035(5) -0.0013(5)
N2 0.0170(6) 0.0164(6) 0.0116(6) 0.0009(5) 0.0022(5) 0.0013(5)
C1 0.0183(8) 0.0172(8) 0.0163(8) -0.0008(6) 0.0055(6) -0.0017(6)
C2 0.0229(8) 0.0276(9) 0.0145(8) 0.0006(7) 0.0031(7) 0.0017(7)
C3 0.0255(9) 0.0349(10) 0.0160(8) -0.0041(7) 0.0088(7) -0.0025(8)
C4 0.0207(8) 0.0390(11) 0.0237(9) -0.0042(8) 0.0099(7) 0.0013(8)
C5 0.0172(8) 0.0311(9) 0.0215(9) 0.0001(7) 0.0052(7) 0.0011(7)
C6 0.0169(7) 0.0182(8) 0.0158(8) -0.0007(6) 0.0044(6) -0.0023(6)
C7 0.0158(7) 0.0141(7) 0.0174(8) 0.0012(6) 0.0031(6) -0.0019(6)
C8 0.0191(8) 0.0228(8) 0.0110(7) -0.0012(6) 0.0021(6) -0.0008(6)
C9 0.0184(8) 0.0281(9) 0.0110(7) 0.0037(6) 0.0011(6) 0.0017(7)
C10 0.0191(8) 0.0129(7) 0.0151(8) -0.0005(6) 0.0037(6) -0.0003(6)
C11 0.0169(8) 0.0158(7) 0.0165(8) -0.0015(6) 0.0019(6) -0.0006(6)
C12 0.0211(8) 0.0244(9) 0.0230(9) 0.0001(7) 0.0059(7) -0.0033(7)
C13 0.0168(8) 0.0312(10) 0.0326(10) -0.0021(8) 0.0038(7) -0.0036(7)
C14 0.0189(8) 0.0304(10) 0.0242(9) -0.0044(7) -0.0034(7) 0.0023(7)
C15 0.0223(9) 0.0292(9) 0.0164(8) -0.0011(7) 0.0004(7) 0.0045(7)
C16 0.0179(8) 0.0170(8) 0.0164(8) -0.0030(6) 0.0025(6) 0.0018(6)
C17 0.0154(7) 0.0244(8) 0.0146(7) -0.0002(6) 0.0035(6) -0.0004(6)
C18 0.0181(8) 0.0260(9) 0.0154(8) 0.0018(6) 0.0052(6) -0.0002(7)
C19 0.0198(8) 0.0336(10) 0.0247(9) 0.0055(8) 0.0027(7) 0.0056(7)
C20 0.0175(9) 0.0492(13) 0.0305(10) -0.0008(9) -0.0031(7) 0.0000(8)
C21 0.0210(9) 0.0374(11) 0.0383(11) -0.0090(9) -0.0006(8) -0.0083(8)
C22 0.0215(9) 0.0261(9) 0.0304(10) -0.0026(8) 0.0018(7) -0.0026(7)
C23 0.0163(7) 0.0195(8) 0.0159(8) 0.0014(6) 0.0044(6) -0.0010(6)
C24 0.0178(7) 0.0200(8) 0.0195(8) 0.0008(6) 0.0041(6) 0.0003(6)
C25 0.0230(8) 0.0250(9) 0.0213(8) 0.0073(7) 0.0058(7) 0.0001(7)
C26 0.0223(8) 0.0367(10) 0.0147(8) 0.0044(7) 0.0052(7) -0.0033(7)
C27 0.0231(9) 0.0307(10) 0.0190(8) -0.0058(7) 0.0069(7) -0.0036(7)
C28 0.0212(8) 0.0210(8) 0.0208(8) -0.0006(7) 0.0064(7) -0.0020(6)
C29 0.0340(10) 0.0373(11) 0.0286(10) -0.0079(8) 0.0071(8) 0.0026(9)
C30 0.0528(14) 0.0370(12) 0.0237(10) -0.0036(8) 0.0131(9) -0.0011(10)
C31 0.0441(13) 0.0596(16) 0.0413(13) -0.0034(12) 0.0140(11) -0.0033(12)
C32 0.0490(15) 0.0358(13) 0.0668(17) 0.0141(11) 0.0230(13) 0.0148(11)

loop_
_atom_type_symbol
_atom_type_scat_dispersion_real
_atom_type_scat_dispersion_imag
_atom_type_scat_Cromer_Mann_a1
_atom_type_scat_Cromer_Mann_b1
_atom_type_scat_Cromer_Mann_a2
_atom_type_scat_Cromer_Mann_b2
_atom_type_scat_Cromer_Mann_a3
_atom_type_scat_Cromer_Mann_b3
_atom_type_scat_Cromer_Mann_a4
_atom_type_scat_Cromer_Mann_b4
_atom_type_scat_Cromer_Mann_c
_atom_type_scat_source
C 0.0181 0.0091 2.3100 20.8439 1.0200 10.2075 1.5886 0.5687 0.8650 51.6512 0.2156 'International Tables Vol C 4.2.6.8 and 6.1.1.4'
H 0.0000 0.0000 0.4930 10.5109 0.3229 26.1257 0.1402 3.1424 0.0408 57.7998 0.0030 'International Tables Vol C 4.2.6.8 and 6.1.1.4'
N 0.0311 0.0180 12.2126 0.0057 3.1322 9.8933 2.0125 28.9975 1.1663 0.5826 -11.5290 'International Tables Vol C 4.2.6.8 and 6.1.1.4'
Ni -3.0029 0.5091 12.8376 3.8785 7.2920 0.2565 4.4438 12.1763 2.3800 66.3421 1.0341 'International Tables Vol C 4.2.6.8 and 6.1.1.4'
O 0.0492 0.0322 3.0485 13.2771 2.2868 5.7011 1.5463 0.3239 0.8670 32.9089 0.2508 'International Tables Vol C 4.2.6.8 and 6.1.1.4'
S 0.3331 0.5567 6.9053 1.4679 5.2034 22.2151 1.4379 0.2536 1.5863 56.1720 0.8669 'International Tables Vol C 4.2.6.8 and 6.1.1.4'

loop_
_geom_angle_atom_site_label_1
_geom_angle_site_symmetry_1
_geom_angle_atom_site_label_2
_geom_angle_site_symmetry_2
_geom_angle_atom_site_label_3
_geom_angle_site_symmetry_3
_geom_angle
_geom_angle_publ_flag
O1 . Ni1 . O2 . 85.25(5) yes
O1 . Ni1 . N1 . 93.83(6) yes
O2 . Ni1 . N1 . 175.46(6) yes
O1 . Ni1 . N2 . 175.57(6) yes
O2 . Ni1 . N2 . 93.87(6) yes
N1 . Ni1 . N2 . 87.38(6) yes
O5 . S1 . C29 . 104.81(10) yes
O5 . S1 . C30 . 105.82(11) yes
C29 . S1 . C30 . 98.18(11) yes
O6 . S2 . C31 . 104.92(12) yes
O6 . S2 . C32 . 103.76(11) yes
C31 . S2 . C32 . 97.87(13) yes
Ni1 . O1 . C1 . 125.40(11) yes
Ni1 . O2 . C16 . 127.34(11) yes
C18 . O3 . H3 . 111.3(18) no
C24 . O4 . H4 . 113(2) no
Ni1 . N1 . C7 . 128.63(11) yes
Ni1 . N1 . C8 . 110.41(10) yes
C7 . N1 . C8 . 120.85(14) yes
Ni1 . N2 . C9 . 113.10(10) yes
Ni1 . N2 . C10 . 127.97(11) yes
C9 . N2 . C10 . 118.39(13) yes
O1 . C1 . C2 . 117.67(15) yes
O1 . C1 . C6 . 124.89(15) yes
C2 . C1 . C6 . 117.42(15) yes
C1 . C2 . C3 . 121.66(16) yes
C1 . C2 . H21 . 116.8 no
C3 . C2 . H21 . 121.6 no
C2 . C3 . C4 . 120.87(16) yes
C2 . C3 . H31 . 119.3 no
C4 . C3 . H31 . 119.9 no
C3 . C4 . C5 . 118.56(17) yes
C3 . C4 . H41 . 120.5 no
C5 . C4 . H41 . 121.0 no
C4 . C5 . C6 . 122.40(16) yes
C4 . C5 . H51 . 118.6 no
C6 . C5 . H51 . 119.0 no
C1 . C6 . C5 . 119.03(15) yes
C1 . C6 . C7 . 121.43(15) yes
C5 . C6 . C7 . 119.47(15) yes
C6 . C7 . N1 . 121.25(14) yes
C6 . C7 . C17 . 117.93(14) yes
N1 . C7 . C17 . 120.73(14) yes
N1 . C8 . C9 . 107.13(13) yes
N1 . C8 . H81 . 108.2 no
C9 . C8 . H81 . 111.0 no
N1 . C8 . H82 . 111.5 no
C9 . C8 . H82 . 110.6 no
H81 . C8 . H82 . 108.3 no
C8 . C9 . N2 . 108.20(13) yes
C8 . C9 . H91 . 110.8 no
N2 . C9 . H91 . 108.4 no
C8 . C9 . H92 . 110.5 no
N2 . C9 . H92 . 110.6 no
H91 . C9 . H92 . 108.3 no
N2 . C10 . C11 . 122.73(15) yes
N2 . C10 . C23 . 118.96(14) yes
C11 . C10 . C23 . 118.31(14) yes
C10 . C11 . C12 . 119.45(15) yes
C10 . C11 . C16 . 121.50(15) yes
C12 . C11 . C16 . 119.04(15) yes
C11 . C12 . C13 . 121.50(17) yes
C11 . C12 . H121 . 119.4 no
C13 . C12 . H121 . 119.1 no
C12 . C13 . C14 . 119.40(17) yes
C12 . C13 . H131 . 120.5 no
C14 . C13 . H131 . 120.1 no
C13 . C14 . C15 . 120.84(16) yes
C13 . C14 . H141 . 119.9 no
C15 . C14 . H141 . 119.2 no
C14 . C15 . C16 . 121.08(17) yes
C14 . C15 . H151 . 120.7 no
C16 . C15 . H151 . 118.2 no
C15 . C16 . C11 . 118.13(16) yes
C15 . C16 . O2 . 117.75(15) yes
C11 . C16 . O2 . 124.12(15) yes
C7 . C17 . C18 . 120.87(15) yes
C7 . C17 . C22 . 119.49(16) yes
C18 . C17 . C22 . 119.59(16) yes
C17 . C18 . O3 . 117.55(15) yes
C17 . C18 . C19 . 119.92(16) yes
O3 . C18 . C19 . 122.53(16) yes
C18 . C19 . C20 . 119.57(18) yes
C18 . C19 . H191 . 119.7 no
C20 . C19 . H191 . 120.7 no
C19 . C20 . C21 . 120.91(18) yes
C19 . C20 . H201 . 118.9 no
C21 . C20 . H201 . 120.2 no
C20 . C21 . C22 . 119.62(19) yes
C20 . C21 . H211 . 121.4 no
C22 . C21 . H211 . 119.0 no
C21 . C22 . C17 . 120.40(18) yes
C21 . C22 . H221 . 121.6 no
C17 . C22 . H221 . 118.0 no
C10 . C23 . C24 . 119.23(15) yes
C10 . C23 . C28 . 121.06(15) yes
C24 . C23 . C28 . 119.69(16) yes
C23 . C24 . O4 . 116.83(15) yes
C23 . C24 . C25 . 119.89(16) yes
O4 . C24 . C25 . 123.28(16) yes
C24 . C25 . C26 . 119.58(17) yes
C24 . C25 . H251 . 118.9 no
C26 . C25 . H251 . 121.5 no
C25 . C26 . C27 . 120.98(16) yes
C25 . C26 . H261 . 119.0 no
C27 . C26 . H261 . 120.1 no
C26 . C27 . C28 . 119.45(17) yes
C26 . C27 . H271 . 120.4 no
C28 . C27 . H271 . 120.2 no
C23 . C28 . C27 . 120.42(17) yes
C23 . C28 . H281 . 118.9 no
C27 . C28 . H281 . 120.6 no
S1 . C29 . H291 . 107.3 no
S1 . C29 . H292 . 107.4 no
H291 . C29 . H292 . 108.9 no
S1 . C29 . H293 . 109.4 no
H291 . C29 . H293 . 112.8 no
H292 . C29 . H293 . 110.8 no
S1 . C30 . H301 . 108.6 no
S1 . C30 . H302 . 108.8 no
H301 . C30 . H302 . 111.1 no
S1 . C30 . H303 . 108.6 no
H301 . C30 . H303 . 109.6 no
H302 . C30 . H303 . 110.2 no
S2 . C31 . H311 . 109.2 no
S2 . C31 . H312 . 109.2 no
H311 . C31 . H312 . 109.4 no
S2 . C31 . H313 . 106.9 no
H311 . C31 . H313 . 111.1 no
H312 . C31 . H313 . 111.0 no
S2 . C32 . H321 . 109.5 no
S2 . C32 . H322 . 109.1 no
H321 . C32 . H322 . 109.4 no
S2 . C32 . H323 . 108.8 no
H321 . C32 . H323 . 110.8 no
H322 . C32 . H323 . 109.2 no

loop_
_geom_bond_atom_site_label_1
_geom_bond_site_symmetry_1
_geom_bond_atom_site_label_2
_geom_bond_site_symmetry_2
_geom_bond_distance
_geom_bond_publ_flag
Ni1 . O1 . 1.8352(12) yes
Ni1 . O2 . 1.8357(12) yes
Ni1 . N1 . 1.8564(14) yes
Ni1 . N2 . 1.8543(14) yes
S1 . O5 . 1.5091(15) yes
S1 . C29 . 1.779(2) yes
S1 . C30 . 1.773(2) yes
S2 . O6 . 1.5102(17) yes
S2 . C31 . 1.766(3) yes
S2 . C32 . 1.781(2) yes
O1 . C1 . 1.309(2) yes
O2 . C16 . 1.311(2) yes
O3 . C18 . 1.355(2) yes
O3 . H3 . 0.86(3) no
O4 . C24 . 1.354(2) yes
O4 . H4 . 0.78(3) no
N1 . C7 . 1.306(2) yes
N1 . C8 . 1.475(2) yes
N2 . C9 . 1.4784(19) yes
N2 . C10 . 1.305(2) yes
C1 . C2 . 1.420(2) yes
C1 . C6 . 1.420(2) yes
C2 . C3 . 1.373(3) yes
C2 . H21 . 0.920 no
C3 . C4 . 1.399(3) yes
C3 . H31 . 0.943 no
C4 . C5 . 1.371(3) yes
C4 . H41 . 0.940 no
C5 . C6 . 1.412(2) yes
C5 . H51 . 0.924 no
C6 . C7 . 1.452(2) yes
C7 . C17 . 1.502(2) yes
C8 . C9 . 1.510(2) yes
C8 . H81 . 0.964 no
C8 . H82 . 0.972 no
C9 . H91 . 0.971 no
C9 . H92 . 0.956 no
C10 . C11 . 1.450(2) yes
C10 . C23 . 1.497(2) yes
C11 . C12 . 1.415(2) yes
C11 . C16 . 1.418(2) yes
C12 . C13 . 1.376(3) yes
C12 . H121 . 0.929 no
C13 . C14 . 1.395(3) yes
C13 . H131 . 0.930 no
C14 . C15 . 1.374(3) yes
C14 . H141 . 0.917 no
C15 . C16 . 1.422(2) yes
C15 . H151 . 0.942 no
C17 . C18 . 1.392(2) yes
C17 . C22 . 1.393(2) yes
C18 . C19 . 1.401(2) yes
C19 . C20 . 1.386(3) yes
C19 . H191 . 0.937 no
C20 . C21 . 1.378(3) yes
C20 . H201 . 0.930 no
C21 . C22 . 1.393(3) yes
C21 . H211 . 0.929 no
C22 . H221 . 0.985 no
C23 . C24 . 1.397(2) yes
C23 . C28 . 1.394(2) yes
C24 . C25 . 1.394(2) yes
C25 . C26 . 1.384(3) yes
C25 . H251 . 0.919 no
C26 . C27 . 1.389(3) yes
C26 . H261 . 0.930 no
C27 . C28 . 1.384(3) yes
C27 . H271 . 0.921 no
C28 . H281 . 0.952 no
C29 . H291 . 0.955 no
C29 . H292 . 0.946 no
C29 . H293 . 0.964 no
C30 . H301 . 0.955 no
C30 . H302 . 0.964 no
C30 . H303 . 0.961 no
C31 . H311 . 0.953 no
C31 . H312 . 0.975 no
C31 . H313 . 0.951 no
C32 . H321 . 0.976 no
C32 . H322 . 0.979 no
C32 . H323 . 0.994 no

loop_
_geom_contact_atom_site_label_1
_geom_contact_atom_site_label_2
_geom_contact_distance
_geom_contact_site_symmetry_1
_geom_contact_site_symmetry_2
_geom_contact_publ_flag
Ni1 C29 3.812(2) . . no
Ni1 C25 3.8878(18) . 4_555 no
Ni1 C26 3.9782(19) . 4_555 no
Ni1 C28 3.8995(19) . 2_656 no
S1 O1 3.3627(12) . 3_656 no
S1 C2 3.5695(19) . 3_656 no
S1 C27 3.5663(19) . 4_555 no
S2 O5 3.3805(19) . . no
O1 C7 2.931(2) . . no
O1 O2 2.4860(17) . . no
O1 C25 3.304(2) . 4_555 no
O1 N1 2.6961(17) . . no
O2 N2 2.6958(17) . . no
O2 C25 3.178(2) . 4_555 no
O2 C10 2.9151(19) . . no
O2 C30 3.403(2) . 3_646 no
O3 O6 2.617(2) . . no
O3 C5 3.339(2) . . no
O3 C29 3.362(3) . . no
O3 C6 3.355(2) . . no
O4 N2 3.2284(19) . . no
O4 O5 2.621(2) . 2_666 no
O4 C31 3.297(3) . 2_666 no
O4 C29 3.400(3) . . no
O4 C9 3.347(2) . . no
O5 O4 2.621(2) . 2_666 no
O5 C31 3.313(3) . . no
O6 C19 3.143(3) . . no
O6 C18 3.269(2) . . no
N1 N2 2.563(2) . . no
N1 C1 2.882(2) . . no
N1 C9 2.401(2) . . no
N2 C8 2.421(2) . . no
N2 C16 2.901(2) . . no
C5 C18 3.286(2) . . no
C8 C22 3.317(3) . . no
C8 C16 3.591(2) . 2_656 no
C9 C28 3.473(3) . . no
C9 C24 3.215(3) . . no
C12 C28 3.431(3) . . no
C12 C24 3.560(3) . . no
C16 C25 3.587(2) . 4_555 no
C16 C26 3.577(3) . 4_555 no

loop_
_geom_hbond_atom_site_label_D
_geom_hbond_site_symmetry_D
_geom_hbond_atom_site_label_H
_geom_hbond_site_symmetry_H
_geom_hbond_atom_site_label_A
_geom_hbond_site_symmetry_A
_geom_hbond_angle_DHA
_geom_hbond_distance_DH
_geom_hbond_distance_HA
_geom_hbond_distance_DA
_geom_hbond_publ_flag
O3 . H3 . O6 . 170(3) 0.86(3) 1.76(3) 2.616(3) yes
O4 . H4 . O5 2_666 166(3) 0.78(3) 1.85(3) 2.622(3) yes

loop_
_geom_torsion_atom_site_label_1
_geom_torsion_atom_site_label_2
_geom_torsion_atom_site_label_3
_geom_torsion_atom_site_label_4
_geom_torsion
_geom_torsion_site_symmetry_1
_geom_torsion_site_symmetry_2
_geom_torsion_site_symmetry_3
_geom_torsion_site_symmetry_4
_geom_torsion_publ_flag
O2 Ni1 O1 C1 161.75(13) . . . . no
N1 Ni1 O1 C1 -22.71(14) . . . . no
O1 Ni1 O2 C16 -158.85(14) . . . . no
N2 Ni1 O2 C16 16.79(14) . . . . no
O1 Ni1 N1 C7 15.05(15) . . . . no
O1 Ni1 N1 C8 -161.12(10) . . . . no
N2 Ni1 N1 C7 -160.68(15) . . . . no
N2 Ni1 N1 C8 23.15(11) . . . . no
O2 Ni1 N2 C9 174.19(11) . . . . no
O2 Ni1 N2 C10 -14.49(14) . . . . no
N1 Ni1 N2 C9 -1.43(11) . . . . no
N1 Ni1 N2 C10 169.89(14) . . . . no
Ni1 O1 C1 C2 -164.38(12) . . . . no
Ni1 O1 C1 C6 16.9(2) . . . . no
Ni1 O2 C16 C11 -11.1(2) . . . . no
Ni1 O2 C16 C15 168.83(12) . . . . no
Ni1 N1 C7 C6 -0.7(2) . . . . no
Ni1 N1 C7 C17 -177.08(12) . . . . no
C8 N1 C7 C6 175.10(15) . . . . no
C8 N1 C7 C17 -1.3(2) . . . . no
Ni1 N1 C8 C9 -38.62(15) . . . . no
C7 N1 C8 C9 144.87(15) . . . . no
Ni1 N2 C9 C8 -19.79(16) . . . . no
C10 N2 C9 C8 167.98(14) . . . . no
Ni1 N2 C10 C11 6.3(2) . . . . no
Ni1 N2 C10 C23 -173.98(11) . . . . no
C9 N2 C10 C11 177.19(14) . . . . no
C9 N2 C10 C23 -3.1(2) . . . . no
O1 C1 C2 C3 -180.00(18) . . . . no
C6 C1 C2 C3 -1.2(3) . . . . no
O1 C1 C6 C5 -178.95(16) . . . . no
O1 C1 C6 C7 4.1(3) . . . . no
C2 C1 C6 C5 2.4(2) . . . . no
C2 C1 C6 C7 -174.61(16) . . . . no
C1 C2 C3 C4 -0.9(3) . . . . no
C2 C3 C4 C5 1.7(3) . . . . no
C3 C4 C5 C6 -0.5(3) . . . . no
C4 C5 C6 C1 -1.6(3) . . . . no
C4 C5 C6 C7 175.45(18) . . . . no
C1 C6 C7 N1 -12.4(3) . . . . no
C1 C6 C7 C17 164.07(16) . . . . no
C5 C6 C7 N1 170.65(16) . . . . no
C5 C6 C7 C17 -12.9(2) . . . . no
N1 C7 C17 C18 -101.1(2) . . . . no
N1 C7 C17 C22 81.3(2) . . . . no
C6 C7 C17 C18 82.4(2) . . . . no
C6 C7 C17 C22 -95.2(2) . . . . no
N1 C8 C9 N2 36.63(17) . . . . no
N2 C10 C11 C12 -176.32(15) . . . . no
N2 C10 C11 C16 5.3(2) . . . . no
C23 C10 C11 C12 3.9(2) . . . . no
C23 C10 C11 C16 -174.51(15) . . . . no
N2 C10 C23 C24 82.6(2) . . . . no
N2 C10 C23 C28 -95.6(2) . . . . no
C11 C10 C23 C24 -97.60(19) . . . . no
C11 C10 C23 C28 84.2(2) . . . . no
C10 C11 C12 C13 -178.07(17) . . . . no
C16 C11 C12 C13 0.4(3) . . . . no
C10 C11 C16 O2 -2.8(3) . . . . no
C10 C11 C16 C15 177.27(16) . . . . no
C12 C11 C16 O2 178.72(16) . . . . no
C12 C11 C16 C15 -1.2(2) . . . . no
C11 C12 C13 C14 0.5(3) . . . . no
C12 C13 C14 C15 -0.6(3) . . . . no
C13 C14 C15 C16 -0.3(3) . . . . no
C14 C15 C16 O2 -178.79(17) . . . . no
C14 C15 C16 C11 1.1(3) . . . . no
C7 C17 C18 O3 2.1(2) . . . . no
C7 C17 C18 C19 -177.34(16) . . . . no
C22 C17 C18 O3 179.61(17) . . . . no
C22 C17 C18 C19 0.2(3) . . . . no
C7 C17 C22 C21 177.58(18) . . . . no
C18 C17 C22 C21 0.0(3) . . . . no
O3 C18 C19 C20 -179.39(18) . . . . no
C17 C18 C19 C20 0.0(3) . . . . no
C18 C19 C20 C21 -0.4(3) . . . . no
C19 C20 C21 C22 0.6(3) . . . . no
C20 C21 C22 C17 -0.4(3) . . . . no
C10 C23 C24 O4 1.9(2) . . . . no
C10 C23 C24 C25 -177.80(16) . . . . no
C28 C23 C24 O4 -179.86(16) . . . . no
C28 C23 C24 C25 0.5(3) . . . . no
C10 C23 C28 C27 177.57(17) . . . . no
C24 C23 C28 C27 -0.7(3) . . . . no
O4 C24 C25 C26 -179.63(17) . . . . no
C23 C24 C25 C26 0.0(3) . . . . no
C24 C25 C26 C27 -0.3(3) . . . . no
C25 C26 C27 C28 0.1(3) . . . . no
C26 C27 C28 C23 0.4(3) . . . . no
